data_2222382
loop_
_publ_author_name
'Fun, Hoong-Kun'
'Chanawanno, Kullapa'
'Chantrapromma, Suchada'

_publ_section_title
;
 2-[(<i>E</i>)-2-(4-Chlorophenyl)ethenyl]-1-methylpyridinium
 4-chlorobenzenesulfonate
;
_journal_coeditor_code IS2430
_journal_issue 7
_journal_name_full 'Acta Crystallographica Section E'
_journal_page_first o1554
_journal_page_last o1555
_journal_paper_doi 10.1107/S1600536809021667
_journal_volume 65
_journal_year 2009
_chemical_formula_iupac 'C14 H13 Cl N +, C6 H4 Cl O3 S -'
_chemical_formula_moiety 'C14 H13 Cl N +, C6 H4 Cl O3 S -'
_chemical_formula_sum 'C20 H17 Cl2 N O3 S'
_chemical_formula_weight 422.32
_chemical_melting_point_gt 485
_chemical_melting_point_lt 487
_chemical_name_systematic
;
2-[(<i>E</i>)-2-(4-Chlorophenyl)ethenyl]-1-methylpyridinium
4-chlorobenzenesulfonate
;
_space_group_IT_number 14
_symmetry_cell_setting monoclinic
_symmetry_space_group_name_Hall '-P 2ybc'
_symmetry_space_group_name_H-M 'P 1 21/c 1'
_atom_sites_solution_hydrogens geom
_atom_sites_solution_primary direct
_atom_sites_solution_secondary difmap
_audit_creation_method SHELXL-97
_cell_angle_alpha 90.00
_cell_angle_beta 93.942(7)
_cell_angle_gamma 90.00
_cell_formula_units_Z 4
_cell_length_a 7.9018(7)
_cell_length_b 18.5102(17)
_cell_length_c 12.6818(12)
_cell_measurement_reflns_used 4249
_cell_measurement_temperature 100(2)
_cell_measurement_theta_max 27.50
_cell_measurement_theta_min 1.95
_cell_volume 1850.5(3)
_computing_cell_refinement 'SAINT (Bruker, 2005)'
_computing_data_collection 'APEX2 (Bruker, 2005)'
_computing_data_reduction 'SAINT (Bruker, 2005)'
_computing_molecular_graphics 'SHELXTL (Sheldrick, 2008)'
_computing_publication_material
;
SHELXTL (Sheldrick, 2008) and PLATON (Spek, 2009)
;
_computing_structure_refinement 'SHELXTL (Sheldrick, 2008)'
_computing_structure_solution 'SHELXTL (Sheldrick, 2008)'
_diffrn_ambient_temperature 100
_diffrn_measured_fraction_theta_full 1.000
_diffrn_measured_fraction_theta_max 1.000
_diffrn_measurement_device_type 'Bruker APEXII CCD area-detector'
_diffrn_measurement_method '\f and \w'
_diffrn_radiation_monochromator graphite
_diffrn_radiation_source 'sealed tube'
_diffrn_radiation_type MoK\a
_diffrn_radiation_wavelength 0.71073
_diffrn_reflns_av_R_equivalents 0.1228
_diffrn_reflns_av_sigmaI/netI 0.1348
_diffrn_reflns_limit_h_max 10
_diffrn_reflns_limit_h_min -10
_diffrn_reflns_limit_k_max 23
_diffrn_reflns_limit_k_min -24
_diffrn_reflns_limit_l_max 16
_diffrn_reflns_limit_l_min -15
_diffrn_reflns_number 19968
_diffrn_reflns_theta_full 27.50
_diffrn_reflns_theta_max 27.50
_diffrn_reflns_theta_min 1.95
_diffrn_standards_number 0
_exptl_absorpt_coefficient_mu 0.485
_exptl_absorpt_correction_T_max 0.9590
_exptl_absorpt_correction_T_min 0.9130
_exptl_absorpt_correction_type multi-scan
_exptl_absorpt_process_details '(<i>SADABS</i>; Bruker, 2005)'
_exptl_crystal_colour Orange
_exptl_crystal_density_diffrn 1.516
_exptl_crystal_density_method 'not measured'
_exptl_crystal_description Needle
_exptl_crystal_F_000 872
_exptl_crystal_size_max 0.19
_exptl_crystal_size_mid 0.17
_exptl_crystal_size_min 0.09
_refine_diff_density_max 0.818
_refine_diff_density_min -0.582
_refine_ls_extinction_method none
_refine_ls_goodness_of_fit_ref 1.052
_refine_ls_hydrogen_treatment constr
_refine_ls_matrix_type full
_refine_ls_number_parameters 245
_refine_ls_number_reflns 4249
_refine_ls_number_restraints 0
_refine_ls_restrained_S_all 1.052
_refine_ls_R_factor_all 0.1534
_refine_ls_R_factor_gt 0.0845
_refine_ls_shift/su_max 0.001
_refine_ls_shift/su_mean 0.000
_refine_ls_structure_factor_coef Fsqd
_refine_ls_weighting_details 'calc w=1/[\s^2^(Fo^2^)+(0.0922P)^2^+0.5785P] where P=(Fo^2^+2Fc^2^)/3'
_refine_ls_weighting_scheme calc
_refine_ls_wR_factor_gt 0.1810
_refine_ls_wR_factor_ref 0.2154
_reflns_number_gt 2426
_reflns_number_total 4249
_reflns_threshold_expression I>2\s(I)
_cod_data_source_file is2430.cif
_cod_data_source_block I
_cod_depositor_comments
;
The following automatic conversions were performed:
'_symmetry_cell_setting' value 'Monoclinic' changed to 'monoclinic'
according to '/home/saulius/struct/CIF-dictionaries/cif_core.dic'
dictionary named 'cif_core.dic' version 2.4.1 from 2010-06-29.

Automatic conversion script
Id: cif_fix_enum 1527 2010-12-29 10:47:43Z saulius 

The following automatic conversions were performed:

'_symmetry_cell_setting' value 'Monoclinic' changed to 'monoclinic'
according to /home/saulius/struct/CIF-dictionaries/cif_core.dic
dictionary named 'cif_core.dic' version 2.4.1 from 2010-06-29.

Automatic conversion script
Id: cif_fix_values 1715 2011-07-08 13:25:40Z adriana 
;
_cod_original_sg_symbol_H-M 'P 21/c'
_cod_database_code 2222382
_cod_database_fobs_code 2222382

loop_
_symmetry_equiv_pos_as_xyz
'x, y, z'
'-x, y+1/2, -z+1/2'
'-x, -y, -z'
'x, -y-1/2, z-1/2'

loop_
_atom_site_type_symbol
_atom_site_label
_atom_site_fract_x
_atom_site_fract_y
_atom_site_fract_z
_atom_site_U_iso_or_equiv
_atom_site_adp_type
_atom_site_calc_flag
_atom_site_refinement_flags
_atom_site_occupancy
_atom_site_disorder_assembly
_atom_site_disorder_group
S S1 0.14744(15) 0.73096(6) 0.57427(10) 0.0223(3) Uani d . 1 . .
Cl Cl1 0.60079(17) 0.44645(8) 0.83430(11) 0.0374(4) Uani d . 1 . .
Cl Cl2 0.76914(16) 0.68816(7) 0.90585(10) 0.0315(4) Uani d . 1 . .
N N1 -0.0338(5) 0.5768(2) 0.2267(3) 0.0242(9) Uani d . 1 . .
O O1 0.1460(4) 0.80779(17) 0.5473(3) 0.0273(8) Uani d . 1 . .
O O2 -0.0022(4) 0.70865(18) 0.6258(3) 0.0273(8) Uani d . 1 . .
O O3 0.1871(4) 0.68462(18) 0.4870(3) 0.0300(9) Uani d . 1 . .
C C1 -0.1248(6) 0.5785(3) 0.1326(4) 0.0295(12) Uani d . 1 . .
H H1A -0.1595 0.6228 0.1040 0.035 Uiso calc R 1 . .
C C2 -0.1670(6) 0.5162(3) 0.0788(4) 0.0306(12) Uani d . 1 . .
H H2A -0.2302 0.5180 0.0142 0.037 Uiso calc R 1 . .
C C3 -0.1146(6) 0.4514(3) 0.1215(4) 0.0306(13) Uani d . 1 . .
H H3A -0.1406 0.4087 0.0852 0.037 Uiso calc R 1 . .
C C4 -0.0239(6) 0.4492(3) 0.2176(4) 0.0312(13) Uani d . 1 . .
H H4A 0.0093 0.4048 0.2464 0.037 Uiso calc R 1 . .
C C5 0.0196(6) 0.5129(3) 0.2734(4) 0.0283(12) Uani d . 1 . .
C C6 0.1196(6) 0.5163(3) 0.3718(4) 0.0296(12) Uani d . 1 . .
H H6A 0.1531 0.5615 0.3979 0.035 Uiso calc R 1 . .
C C7 0.1672(6) 0.4577(3) 0.4281(4) 0.0309(13) Uani d . 1 . .
H H7A 0.1299 0.4131 0.4018 0.037 Uiso calc R 1 . .
C C8 0.2740(6) 0.4578(3) 0.5282(4) 0.0256(12) Uani d . 1 . .
C C9 0.3296(6) 0.3914(3) 0.5712(4) 0.0292(12) Uani d . 1 . .
H H9A 0.2971 0.3487 0.5368 0.035 Uiso calc R 1 . .
C C10 0.4323(6) 0.3886(3) 0.6639(4) 0.0314(13) Uani d . 1 . .
H H10A 0.4709 0.3444 0.6909 0.038 Uiso calc R 1 . .
C C11 0.4766(6) 0.4515(3) 0.7157(4) 0.0246(11) Uani d . 1 . .
C C12 0.4242(6) 0.5184(3) 0.6760(4) 0.0271(12) Uani d . 1 . .
H H12A 0.4562 0.5607 0.7116 0.032 Uiso calc R 1 . .
C C13 0.3237(6) 0.5208(3) 0.5825(4) 0.0268(12) Uani d . 1 . .
H H13A 0.2885 0.5654 0.5551 0.032 Uiso calc R 1 . .
C C14 0.0109(6) 0.6469(3) 0.2776(4) 0.0296(12) Uani d . 1 . .
H H14A -0.0401 0.6855 0.2360 0.044 Uiso calc R 1 . .
H H14B 0.1319 0.6527 0.2828 0.044 Uiso calc R 1 . .
H H14C -0.0301 0.6480 0.3471 0.044 Uiso calc R 1 . .
C C15 0.3208(6) 0.7181(2) 0.6698(4) 0.0217(11) Uani d . 1 . .
C C16 0.2956(6) 0.7066(2) 0.7776(4) 0.0229(11) Uani d . 1 . .
H H16A 0.1862 0.7062 0.8004 0.027 Uiso calc R 1 . .
C C17 0.4327(6) 0.6958(2) 0.8495(4) 0.0248(11) Uani d . 1 . .
H H17A 0.4160 0.6872 0.9203 0.030 Uiso calc R 1 . .
C C18 0.5940(6) 0.6977(2) 0.8154(4) 0.0248(11) Uani d . 1 . .
C C19 0.6226(6) 0.7092(3) 0.7092(4) 0.0242(11) Uani d . 1 . .
H H19A 0.7322 0.7099 0.6867 0.029 Uiso calc R 1 . .
C C20 0.4844(6) 0.7192(2) 0.6385(4) 0.0231(11) Uani d . 1 . .
H H20A 0.5020 0.7270 0.5676 0.028 Uiso calc R 1 . .

loop_
_atom_site_aniso_label
_atom_site_aniso_U_11
_atom_site_aniso_U_22
_atom_site_aniso_U_33
_atom_site_aniso_U_12
_atom_site_aniso_U_13
_atom_site_aniso_U_23
S1 0.0271(6) 0.0151(7) 0.0242(7) 0.0003(5) -0.0022(5) -0.0002(5)
Cl1 0.0445(8) 0.0359(9) 0.0306(8) -0.0021(6) -0.0061(6) 0.0026(6)
Cl2 0.0339(7) 0.0273(7) 0.0317(8) 0.0026(5) -0.0097(6) -0.0012(6)
N1 0.029(2) 0.021(2) 0.023(2) -0.0022(18) 0.0003(19) -0.0006(18)
O1 0.0359(19) 0.0165(19) 0.028(2) 0.0014(15) -0.0052(16) 0.0039(15)
O2 0.0245(17) 0.023(2) 0.033(2) -0.0006(14) -0.0059(15) 0.0014(16)
O3 0.041(2) 0.023(2) 0.025(2) 0.0034(16) -0.0047(16) -0.0076(15)
C1 0.033(3) 0.033(3) 0.022(3) 0.000(2) 0.003(2) 0.003(2)
C2 0.039(3) 0.033(3) 0.020(3) -0.006(2) 0.004(2) -0.004(2)
C3 0.039(3) 0.029(3) 0.025(3) -0.012(2) 0.008(2) -0.003(2)
C4 0.038(3) 0.015(3) 0.041(3) -0.003(2) 0.006(3) 0.000(2)
C5 0.024(3) 0.029(3) 0.033(3) 0.000(2) 0.003(2) 0.003(2)
C6 0.037(3) 0.017(3) 0.034(3) -0.004(2) -0.001(3) -0.002(2)
C7 0.035(3) 0.021(3) 0.036(3) 0.000(2) 0.002(3) -0.004(2)
C8 0.025(3) 0.024(3) 0.028(3) -0.001(2) -0.003(2) 0.001(2)
C9 0.040(3) 0.018(3) 0.030(3) -0.001(2) 0.002(2) -0.002(2)
C10 0.038(3) 0.020(3) 0.036(3) 0.002(2) -0.002(3) 0.006(2)
C11 0.031(3) 0.023(3) 0.020(3) 0.001(2) 0.000(2) 0.001(2)
C12 0.030(3) 0.020(3) 0.032(3) -0.005(2) 0.003(2) -0.004(2)
C13 0.031(3) 0.016(3) 0.033(3) 0.000(2) -0.002(2) 0.002(2)
C14 0.043(3) 0.017(3) 0.029(3) -0.005(2) 0.001(2) -0.001(2)
C15 0.028(3) 0.015(3) 0.021(3) -0.001(2) 0.000(2) -0.005(2)
C16 0.030(3) 0.010(2) 0.029(3) 0.0008(19) 0.004(2) -0.002(2)
C17 0.037(3) 0.014(3) 0.022(3) 0.002(2) -0.007(2) -0.001(2)
C18 0.030(3) 0.011(3) 0.032(3) 0.001(2) -0.005(2) -0.002(2)
C19 0.022(2) 0.023(3) 0.027(3) 0.000(2) -0.001(2) -0.002(2)
C20 0.029(3) 0.019(3) 0.021(3) -0.004(2) 0.000(2) -0.002(2)

loop_
_atom_type_symbol
_atom_type_description
_atom_type_scat_dispersion_real
_atom_type_scat_dispersion_imag
_atom_type_scat_source
C C 0.0033 0.0016 'International Tables Vol C Tables 4.2.6.8 and 6.1.1.4'
H H 0.0000 0.0000 'International Tables Vol C Tables 4.2.6.8 and 6.1.1.4'
N N 0.0061 0.0033 'International Tables Vol C Tables 4.2.6.8 and 6.1.1.4'
O O 0.0106 0.0060 'International Tables Vol C Tables 4.2.6.8 and 6.1.1.4'
S S 0.1246 0.1234 'International Tables Vol C Tables 4.2.6.8 and 6.1.1.4'
Cl Cl 0.1484 0.1585 'International Tables Vol C Tables 4.2.6.8 and 6.1.1.4'

loop_
_geom_angle_atom_site_label_1
_geom_angle_atom_site_label_2
_geom_angle_atom_site_label_3
_geom_angle_site_symmetry_1
_geom_angle_site_symmetry_3
_geom_angle
_geom_angle_publ_flag
O2 S1 O3 . . 113.6(2) ?
O2 S1 O1 . . 112.9(2) ?
O3 S1 O1 . . 113.3(2) ?
O2 S1 C15 . . 105.5(2) ?
O3 S1 C15 . . 104.1(2) ?
O1 S1 C15 . . 106.4(2) ?
C1 N1 C5 . . 122.0(4) ?
C1 N1 C14 . . 117.4(4) ?
C5 N1 C14 . . 120.5(4) ?
N1 C1 C2 . . 121.1(5) ?
N1 C1 H1A . . 119.4 ?
C2 C1 H1A . . 119.4 ?
C1 C2 C3 . . 119.0(5) ?
C1 C2 H2A . . 120.5 ?
C3 C2 H2A . . 120.5 ?
C2 C3 C4 . . 120.2(5) ?
C2 C3 H3A . . 119.9 ?
C4 C3 H3A . . 119.9 ?
C3 C4 C5 . . 121.2(5) ?
C3 C4 H4A . . 119.4 ?
C5 C4 H4A . . 119.4 ?
N1 C5 C4 . . 116.6(5) ?
N1 C5 C6 . . 118.2(4) ?
C4 C5 C6 . . 125.2(5) ?
C7 C6 C5 . . 123.1(5) ?
C7 C6 H6A . . 118.4 ?
C5 C6 H6A . . 118.4 ?
C6 C7 C8 . . 125.5(5) ?
C6 C7 H7A . . 117.2 ?
C8 C7 H7A . . 117.2 ?
C13 C8 C9 . . 118.1(5) ?
C13 C8 C7 . . 123.3(5) ?
C9 C8 C7 . . 118.6(5) ?
C10 C9 C8 . . 120.9(5) ?
C10 C9 H9A . . 119.6 ?
C8 C9 H9A . . 119.6 ?
C11 C10 C9 . . 119.4(5) ?
C11 C10 H10A . . 120.3 ?
C9 C10 H10A . . 120.3 ?
C10 C11 C12 . . 121.5(5) ?
C10 C11 Cl1 . . 118.6(4) ?
C12 C11 Cl1 . . 119.8(4) ?
C13 C12 C11 . . 118.7(5) ?
C13 C12 H12A . . 120.7 ?
C11 C12 H12A . . 120.7 ?
C12 C13 C8 . . 121.4(5) ?
C12 C13 H13A . . 119.3 ?
C8 C13 H13A . . 119.3 ?
N1 C14 H14A . . 109.5 ?
N1 C14 H14B . . 109.5 ?
H14A C14 H14B . . 109.5 ?
N1 C14 H14C . . 109.5 ?
H14A C14 H14C . . 109.5 ?
H14B C14 H14C . . 109.5 ?
C20 C15 C16 . . 118.6(4) ?
C20 C15 S1 . . 119.6(4) ?
C16 C15 S1 . . 121.8(4) ?
C17 C16 C15 . . 120.3(4) ?
C17 C16 H16A . . 119.8 ?
C15 C16 H16A . . 119.8 ?
C18 C17 C16 . . 119.4(5) ?
C18 C17 H17A . . 120.3 ?
C16 C17 H17A . . 120.3 ?
C17 C18 C19 . . 121.5(4) ?
C17 C18 Cl2 . . 120.1(4) ?
C19 C18 Cl2 . . 118.4(4) ?
C20 C19 C18 . . 118.3(4) ?
C20 C19 H19A . . 120.8 ?
C18 C19 H19A . . 120.8 ?
C19 C20 C15 . . 121.9(4) ?
C19 C20 H20A . . 119.1 ?
C15 C20 H20A . . 119.1 ?

loop_
_geom_bond_atom_site_label_1
_geom_bond_atom_site_label_2
_geom_bond_site_symmetry_2
_geom_bond_distance
_geom_bond_publ_flag
S1 O2 . 1.450(3) ?
S1 O3 . 1.451(3) ?
S1 O1 . 1.462(3) ?
S1 C15 . 1.781(5) ?
Cl1 C11 . 1.741(5) ?
Cl2 C18 . 1.745(5) ?
N1 C1 . 1.350(6) ?
N1 C5 . 1.375(6) ?
N1 C14 . 1.482(6) ?
C1 C2 . 1.369(7) ?
C1 H1A . 0.9300 ?
C2 C3 . 1.370(7) ?
C2 H2A . 0.9300 ?
C3 C4 . 1.372(7) ?
C3 H3A . 0.9300 ?
C4 C5 . 1.406(7) ?
C4 H4A . 0.9300 ?
C5 C6 . 1.432(7) ?
C6 C7 . 1.339(7) ?
C6 H6A . 0.9300 ?
C7 C8 . 1.475(7) ?
C7 H7A . 0.9300 ?
C8 C13 . 1.397(7) ?
C8 C9 . 1.402(7) ?
C9 C10 . 1.383(7) ?
C9 H9A . 0.9300 ?
C10 C11 . 1.370(7) ?
C10 H10A . 0.9300 ?
C11 C12 . 1.389(7) ?
C12 C13 . 1.382(7) ?
C12 H12A . 0.9300 ?
C13 H13A . 0.9300 ?
C14 H14A . 0.9600 ?
C14 H14B . 0.9600 ?
C14 H14C . 0.9600 ?
C15 C20 . 1.379(6) ?
C15 C16 . 1.411(6) ?
C16 C17 . 1.382(7) ?
C16 H16A . 0.9300 ?
C17 C18 . 1.374(7) ?
C17 H17A . 0.9300 ?
C18 C19 . 1.398(7) ?
C19 C20 . 1.377(6) ?
C19 H19A . 0.9300 ?
C20 H20A . 0.9300 ?

loop_
_geom_hbond_atom_site_label_D
_geom_hbond_atom_site_label_H
_geom_hbond_atom_site_label_A
_geom_hbond_site_symmetry_A
_geom_hbond_distance_DH
_geom_hbond_distance_HA
_geom_hbond_distance_DA
_geom_hbond_angle_DHA
_geom_hbond_publ_flag
C1 H1A Cl2 1_454 0.93 2.81 3.572(5) 140 y
C3 H3A O1 2_545 0.93 2.51 3.411(6) 163 y
C6 H6A O3 1_555 0.93 2.55 3.467(6) 168 y
C7 H7A O2 3_566 0.93 2.48 3.395(6) 166 y
C13 H13A O3 1_555 0.93 2.48 3.413(6) 178 y
C14 H14A O2 4_575 0.96 2.44 3.292(6) 148 y
C14 H14C O3 1_555 0.96 2.48 2.995(6) 114 y
C16 H16A O2 1_555 0.93 2.58 2.936(6) 103 y
C19 H19A O2 1_655 0.93 2.29 3.216(6) 178 y
C10 H10A Cg3 2_646 0.93 2.71 3.632(6) 172 y
C12 H12A Cg3 1_555 0.93 2.75 3.614(6) 154 y

loop_
_geom_torsion_atom_site_label_1
_geom_torsion_atom_site_label_2
_geom_torsion_atom_site_label_3
_geom_torsion_atom_site_label_4
_geom_torsion_site_symmetry_1
_geom_torsion_site_symmetry_2
_geom_torsion_site_symmetry_3
_geom_torsion_site_symmetry_4
_geom_torsion
_geom_torsion_publ_flag
C5 N1 C1 C2 . . . . -0.6(7) ?
C14 N1 C1 C2 . . . . 178.0(4) ?
N1 C1 C2 C3 . . . . -0.3(7) ?
C1 C2 C3 C4 . . . . 1.1(7) ?
C2 C3 C4 C5 . . . . -1.1(7) ?
C1 N1 C5 C4 . . . . 0.6(6) ?
C14 N1 C5 C4 . . . . -177.9(4) ?
C1 N1 C5 C6 . . . . 178.3(4) ?
C14 N1 C5 C6 . . . . -0.3(6) ?
C3 C4 C5 N1 . . . . 0.2(7) ?
C3 C4 C5 C6 . . . . -177.3(5) ?
N1 C5 C6 C7 . . . . 174.7(5) ?
C4 C5 C6 C7 . . . . -7.9(8) ?
C5 C6 C7 C8 . . . . 178.2(4) ?
C6 C7 C8 C13 . . . . 7.1(8) ?
C6 C7 C8 C9 . . . . -172.5(5) ?
C13 C8 C9 C10 . . . . -0.7(7) ?
C7 C8 C9 C10 . . . . 178.9(4) ?
C8 C9 C10 C11 . . . . 1.6(7) ?
C9 C10 C11 C12 . . . . -1.6(7) ?
C9 C10 C11 Cl1 . . . . 178.2(4) ?
C10 C11 C12 C13 . . . . 0.6(7) ?
Cl1 C11 C12 C13 . . . . -179.1(4) ?
C11 C12 C13 C8 . . . . 0.3(7) ?
C9 C8 C13 C12 . . . . -0.3(7) ?
C7 C8 C13 C12 . . . . -179.8(4) ?
O2 S1 C15 C20 . . . . 165.8(4) ?
O3 S1 C15 C20 . . . . 45.9(4) ?
O1 S1 C15 C20 . . . . -74.1(4) ?
O2 S1 C15 C16 . . . . -14.1(4) ?
O3 S1 C15 C16 . . . . -134.0(4) ?
O1 S1 C15 C16 . . . . 106.0(4) ?
C20 C15 C16 C17 . . . . -0.8(7) ?
S1 C15 C16 C17 . . . . 179.1(4) ?
C15 C16 C17 C18 . . . . 1.2(7) ?
C16 C17 C18 C19 . . . . -1.1(7) ?
C16 C17 C18 Cl2 . . . . 177.2(4) ?
C17 C18 C19 C20 . . . . 0.6(7) ?
Cl2 C18 C19 C20 . . . . -177.7(4) ?
C18 C19 C20 C15 . . . . -0.2(7) ?
C16 C15 C20 C19 . . . . 0.3(7) ?
S1 C15 C20 C19 . . . . -179.6(4) ?

loop_
_cod_related_entry_id
_cod_related_entry_database
_cod_related_entry_code
1 ChemSpider 30655813
